data_2226799
loop_
_publ_author_name
'Hapke, Marko'
'Weding, Nico'
'Spannenberg, Anke'

_publ_section_title
;
 Bis(dimethyl sulfoxide)hydridobis(triphenylphosphane)cobalt(I)
;
_journal_coeditor_code BT5307
_journal_issue 8
_journal_name_full 'Acta Crystallographica Section E'
_journal_page_first m1031
_journal_paper_doi 10.1107/S1600536810029466
_journal_volume 66
_journal_year 2010
_chemical_formula_iupac '[Co H (C18 H15 P)2 (C2 H6 O S)2]'
_chemical_formula_moiety 'C40 H43 Co O2 P2 S2'
_chemical_formula_sum 'C40 H43 Co O2 P2 S2'
_chemical_formula_weight 740.73
_chemical_name_systematic
;
Bis(dimethyl sulfoxide)hydridobis(triphenylphosphane)cobalt(I)
;
_space_group_IT_number 14
_symmetry_cell_setting monoclinic
_symmetry_space_group_name_Hall '-P 2yn'
_symmetry_space_group_name_H-M 'P 1 21/n 1'
_atom_sites_solution_hydrogens geom
_atom_sites_solution_primary direct
_atom_sites_solution_secondary difmap
_audit_creation_method SHELXL-97
_cell_angle_alpha 90.00
_cell_angle_beta 93.4988(18)
_cell_angle_gamma 90.00
_cell_formula_units_Z 4
_cell_length_a 10.5625(2)
_cell_length_b 21.4211(3)
_cell_length_c 15.8427(4)
_cell_measurement_reflns_used 11909
_cell_measurement_temperature 200(2)
_cell_measurement_theta_max 28.4
_cell_measurement_theta_min 1.61
_cell_volume 3577.89(12)
_computing_cell_refinement 'X-AREA (Stoe & Cie, 2005)'
_computing_data_collection 'X-AREA (Stoe & Cie, 2005)'
_computing_data_reduction 'X-AREA (Stoe & Cie, 2005)'
_computing_molecular_graphics 'XP in SHELXTL (Sheldrick, 2008)'
_computing_publication_material 'SHELXTL (Sheldrick, 2008)'
_computing_structure_refinement 'SHELXL97 (Sheldrick, 2008)'
_computing_structure_solution 'SHELXS97 (Sheldrick, 2008)'
_diffrn_ambient_temperature 200(2)
_diffrn_measured_fraction_theta_full 1.000
_diffrn_measured_fraction_theta_max 1.000
_diffrn_measurement_device_type 'Stoe IPDS II'
_diffrn_measurement_method \w
_diffrn_radiation_monochromator graphite
_diffrn_radiation_source 'fine-focus sealed tube'
_diffrn_radiation_type MoK\a
_diffrn_radiation_wavelength 0.71073
_diffrn_reflns_av_R_equivalents 0.0322
_diffrn_reflns_av_sigmaI/netI 0.0214
_diffrn_reflns_limit_h_max 13
_diffrn_reflns_limit_h_min -13
_diffrn_reflns_limit_k_max 26
_diffrn_reflns_limit_k_min -27
_diffrn_reflns_limit_l_max 20
_diffrn_reflns_limit_l_min -20
_diffrn_reflns_number 59344
_diffrn_reflns_theta_full 27.50
_diffrn_reflns_theta_max 27.50
_diffrn_reflns_theta_min 1.60
_exptl_absorpt_coefficient_mu 0.721
_exptl_absorpt_correction_T_max 0.9177
_exptl_absorpt_correction_T_min 0.7855
_exptl_absorpt_correction_type numerical
_exptl_absorpt_process_details '(X-SHAPE and X-RED32; Stoe & Cie, 2005)'
_exptl_crystal_colour orange
_exptl_crystal_density_diffrn 1.375
_exptl_crystal_density_method 'not measured'
_exptl_crystal_description prism
_exptl_crystal_F_000 1552
_exptl_crystal_size_max 0.50
_exptl_crystal_size_mid 0.27
_exptl_crystal_size_min 0.12
_refine_diff_density_max 0.372
_refine_diff_density_min -0.245
_refine_ls_extinction_method none
_refine_ls_goodness_of_fit_ref 0.964
_refine_ls_hydrogen_treatment mixed
_refine_ls_matrix_type full
_refine_ls_number_parameters 432
_refine_ls_number_reflns 8221
_refine_ls_number_restraints 3
_refine_ls_restrained_S_all 0.965
_refine_ls_R_factor_all 0.0338
_refine_ls_R_factor_gt 0.0262
_refine_ls_shift/su_max 0.001
_refine_ls_shift/su_mean 0.000
_refine_ls_structure_factor_coef Fsqd
_refine_ls_weighting_details 'calc w=1/[\s^2^(Fo^2^)+(0.0493P)^2^] where P=(Fo^2^+2Fc^2^)/3'
_refine_ls_weighting_scheme calc
_refine_ls_wR_factor_gt 0.0680
_refine_ls_wR_factor_ref 0.0696
_reflns_number_gt 6773
_reflns_number_total 8221
_reflns_threshold_expression I>2sigma(I)
_cod_data_source_file bt5307.cif
_cod_data_source_block I
_cod_original_cell_volume 3577.88(13)
_cod_original_sg_symbol_H-M 'P 21/n'
_cod_database_code 2226799
_cod_database_fobs_code 2226799

loop_
_symmetry_equiv_pos_as_xyz
'x, y, z'
'-x+1/2, y+1/2, -z+1/2'
'-x, -y, -z'
'x-1/2, -y-1/2, z-1/2'

loop_
_atom_site_type_symbol
_atom_site_label
_atom_site_fract_x
_atom_site_fract_y
_atom_site_fract_z
_atom_site_U_iso_or_equiv
_atom_site_adp_type
_atom_site_calc_flag
_atom_site_refinement_flags
_atom_site_occupancy
_atom_site_disorder_assembly
_atom_site_disorder_group
C C1 0.84405(12) 0.29130(6) 0.07852(8) 0.0229(3) Uani d . 1 . .
C C2 0.84028(15) 0.28531(7) -0.00879(9) 0.0304(3) Uani d D 1 . .
H H2A 0.8703 0.2481 -0.0334 0.036 Uiso calc R 1 . .
C C3 0.79306(18) 0.33323(6) -0.06027(10) 0.0415(4) Uani d D 1 . .
H H3A 0.7904 0.3285 -0.1200 0.050 Uiso calc R 1 . .
C C4 0.74978(17) 0.38784(7) -0.02578(11) 0.0401(4) Uani d D 1 . .
H H4A 0.7141 0.4198 -0.0614 0.048 Uiso calc R 1 . .
C C5 0.75878(17) 0.39566(8) 0.06092(11) 0.0382(4) Uani d . 1 . .
H H5A 0.7324 0.4337 0.0852 0.046 Uiso calc R 1 . .
C C6 0.80645(16) 0.34784(7) 0.11226(10) 0.0328(3) Uani d . 1 . .
H H6A 0.8137 0.3537 0.1718 0.039 Uiso calc R 1 . .
C C7 1.02598(12) 0.26634(6) 0.21005(8) 0.0222(3) Uani d . 1 . .
C C8 1.04236(13) 0.26494(7) 0.29762(9) 0.0258(3) Uani d . 1 . .
H H8A 0.9809 0.2445 0.3292 0.031 Uiso calc R 1 . .
C C9 1.14670(15) 0.29276(7) 0.33999(10) 0.0316(3) Uani d . 1 . .
H H9A 1.1553 0.2921 0.4000 0.038 Uiso calc R 1 . .
C C10 1.23767(15) 0.32124(7) 0.29451(11) 0.0348(3) Uani d . 1 . .
H H10A 1.3111 0.3387 0.3230 0.042 Uiso calc R 1 . .
C C11 1.22190(14) 0.32440(7) 0.20740(11) 0.0324(3) Uani d . 1 . .
H H11A 1.2838 0.3448 0.1762 0.039 Uiso calc R 1 . .
C C12 1.11604(14) 0.29798(7) 0.16529(9) 0.0271(3) Uani d . 1 . .
H H12A 1.1047 0.3014 0.1055 0.033 Uiso calc R 1 . .
C C13 0.96617(13) 0.17149(6) 0.08568(8) 0.0228(3) Uani d . 1 . .
C C14 1.09483(14) 0.15752(7) 0.09201(9) 0.0289(3) Uani d . 1 . .
H H14A 1.1501 0.1804 0.1301 0.035 Uiso calc R 1 . .
C C15 1.14359(16) 0.11037(8) 0.04310(10) 0.0349(3) Uani d . 1 . .
H H15A 1.2316 0.1011 0.0485 0.042 Uiso calc R 1 . .
C C16 1.06507(16) 0.07706(7) -0.01308(10) 0.0336(3) Uani d . 1 . .
H H16A 1.0988 0.0451 -0.0467 0.040 Uiso calc R 1 . .
C C17 0.93693(16) 0.09046(7) -0.02010(10) 0.0327(3) Uani d . 1 . .
H H17A 0.8824 0.0678 -0.0590 0.039 Uiso calc R 1 . .
C C18 0.88760(14) 0.13677(7) 0.02925(9) 0.0270(3) Uani d . 1 . .
H H18A 0.7991 0.1451 0.0247 0.032 Uiso calc R 1 . .
C C19 0.91922(13) 0.05062(7) 0.25711(8) 0.0249(3) Uani d . 1 . .
C C20 1.03066(13) 0.08500(7) 0.26426(10) 0.0303(3) Uani d D 1 . .
H H20A 1.0268 0.1289 0.2727 0.036 Uiso calc R 1 . .
C C21 1.14762(14) 0.05622(7) 0.25922(10) 0.0365(4) Uani d D 1 . .
H H21A 1.2230 0.0805 0.2642 0.044 Uiso calc R 1 . .
C C22 1.15513(16) -0.00756(8) 0.24693(10) 0.0382(4) Uani d D 1 . .
H H22A 1.2351 -0.0272 0.2425 0.046 Uiso calc R 1 . .
C C23 1.04497(17) -0.04240(8) 0.24121(11) 0.0405(4) Uani d . 1 . .
H H23A 1.0492 -0.0863 0.2337 0.049 Uiso calc R 1 . .
C C24 0.92830(15) -0.01364(7) 0.24641(10) 0.0336(3) Uani d . 1 . .
H H24A 0.8533 -0.0382 0.2426 0.040 Uiso calc R 1 . .
C C25 0.66405(13) 0.02838(7) 0.21015(9) 0.0254(3) Uani d . 1 . .
C C26 0.67228(14) 0.02436(7) 0.12283(9) 0.0295(3) Uani d . 1 . .
H H26A 0.7227 0.0536 0.0948 0.035 Uiso calc R 1 . .
C C27 0.60789(15) -0.02173(8) 0.07636(10) 0.0344(3) Uani d . 1 . .
H H27A 0.6162 -0.0245 0.0171 0.041 Uiso calc R 1 . .
C C28 0.53165(16) -0.06371(8) 0.11571(11) 0.0391(4) Uani d . 1 . .
H H28A 0.4861 -0.0948 0.0836 0.047 Uiso calc R 1 . .
C C29 0.52226(16) -0.06019(8) 0.20204(11) 0.0385(4) Uani d . 1 . .
H H29A 0.4700 -0.0890 0.2294 0.046 Uiso calc R 1 . .
C C30 0.58849(14) -0.01489(7) 0.24947(10) 0.0313(3) Uani d . 1 . .
H H30A 0.5822 -0.0134 0.3090 0.038 Uiso calc R 1 . .
C C31 0.73647(14) 0.07445(6) 0.37623(9) 0.0254(3) Uani d . 1 . .
C C32 0.83543(15) 0.06171(7) 0.43584(9) 0.0316(3) Uani d D 1 . .
H H32A 0.9193 0.0574 0.4181 0.038 Uiso calc R 1 . .
C C33 0.81317(16) 0.05521(8) 0.52067(9) 0.0395(4) Uani d D 1 . .
H H33A 0.8819 0.0474 0.5608 0.047 Uiso calc R 1 . .
C C34 0.69134(18) 0.06003(8) 0.54708(10) 0.0419(4) Uani d D 1 . .
H H34A 0.6757 0.0542 0.6050 0.050 Uiso calc R 1 . .
C C35 0.59222(18) 0.07343(8) 0.48892(11) 0.0404(4) Uani d . 1 . .
H H35A 0.5083 0.0771 0.5069 0.049 Uiso calc R 1 . .
C C36 0.61515(15) 0.08156(8) 0.40458(10) 0.0329(3) Uani d . 1 . .
H H36A 0.5469 0.0922 0.3653 0.040 Uiso calc R 1 . .
C C37 0.6986(2) 0.32495(8) 0.32085(12) 0.0444(4) Uani d . 1 . .
H H37A 0.6635 0.3422 0.2671 0.067 Uiso calc R 1 . .
H H37B 0.7906 0.3314 0.3255 0.067 Uiso calc R 1 . .
H H37C 0.6601 0.3460 0.3679 0.067 Uiso calc R 1 . .
C C38 0.73396(19) 0.23176(9) 0.43020(10) 0.0417(4) Uani d . 1 . .
H H38A 0.6910 0.2588 0.4694 0.063 Uiso calc R 1 . .
H H38B 0.8243 0.2424 0.4318 0.063 Uiso calc R 1 . .
H H38C 0.7242 0.1881 0.4469 0.063 Uiso calc R 1 . .
C C39 0.51716(16) 0.26409(8) 0.12418(12) 0.0420(4) Uani d . 1 . .
H H39A 0.5786 0.2918 0.0993 0.063 Uiso calc R 1 . .
H H39B 0.4946 0.2810 0.1787 0.063 Uiso calc R 1 . .
H H39C 0.4408 0.2610 0.0861 0.063 Uiso calc R 1 . .
C C40 0.44968(15) 0.15096(9) 0.17929(12) 0.0426(4) Uani d . 1 . .
H H40A 0.3759 0.1580 0.1399 0.064 Uiso calc R 1 . .
H H40B 0.4332 0.1686 0.2346 0.064 Uiso calc R 1 . .
H H40C 0.4653 0.1060 0.1851 0.064 Uiso calc R 1 . .
Co Co1 0.745804(16) 0.186494(8) 0.230342(11) 0.01983(5) Uani d . 1 . .
O O1 0.52521(11) 0.24091(7) 0.33284(8) 0.0494(3) Uani d . 1 . .
O O2 0.59499(11) 0.16332(6) 0.05273(7) 0.0386(3) Uani d . 1 . .
P P1 0.88875(3) 0.227945(16) 0.15380(2) 0.01951(7) Uani d . 1 . .
P P2 0.76289(3) 0.089222(16) 0.26405(2) 0.02134(8) Uani d . 1 . .
S S1 0.66484(3) 0.242824(18) 0.32462(2) 0.02783(8) Uani d . 1 . .
S S2 0.58576(3) 0.187931(18) 0.13968(2) 0.02729(8) Uani d . 1 . .
H H1 0.8514(17) 0.1820(8) 0.2884(11) 0.035(5) Uiso d . 1 . .

loop_
_atom_site_aniso_label
_atom_site_aniso_U_11
_atom_site_aniso_U_22
_atom_site_aniso_U_33
_atom_site_aniso_U_12
_atom_site_aniso_U_13
_atom_site_aniso_U_23
C1 0.0224(6) 0.0223(7) 0.0240(6) -0.0013(5) 0.0017(5) 0.0019(5)
C2 0.0411(8) 0.0257(7) 0.0238(7) 0.0012(6) -0.0018(6) -0.0012(6)
C3 0.0641(11) 0.0329(9) 0.0259(7) -0.0003(8) -0.0092(7) 0.0024(6)
C4 0.0504(10) 0.0278(8) 0.0402(9) 0.0013(7) -0.0127(7) 0.0079(7)
C5 0.0479(10) 0.0264(8) 0.0403(9) 0.0079(7) 0.0031(7) 0.0019(7)
C6 0.0429(9) 0.0286(8) 0.0273(7) 0.0058(6) 0.0052(6) 0.0000(6)
C7 0.0208(6) 0.0200(6) 0.0255(6) 0.0012(5) 0.0007(5) -0.0022(5)
C8 0.0268(7) 0.0240(7) 0.0264(7) -0.0020(5) 0.0000(5) 0.0014(5)
C9 0.0338(8) 0.0287(8) 0.0311(7) -0.0007(6) -0.0079(6) 0.0005(6)
C10 0.0261(7) 0.0296(8) 0.0474(9) -0.0040(6) -0.0098(6) 0.0003(7)
C11 0.0246(7) 0.0279(8) 0.0451(9) -0.0040(6) 0.0044(6) 0.0013(6)
C12 0.0268(7) 0.0263(7) 0.0285(7) -0.0013(6) 0.0041(5) 0.0000(6)
C13 0.0277(7) 0.0206(6) 0.0207(6) 0.0002(5) 0.0051(5) 0.0011(5)
C14 0.0287(7) 0.0288(8) 0.0295(7) 0.0029(6) 0.0031(6) -0.0024(6)
C15 0.0328(8) 0.0348(9) 0.0379(8) 0.0091(6) 0.0083(6) -0.0022(7)
C16 0.0464(9) 0.0236(7) 0.0322(8) 0.0047(6) 0.0136(7) -0.0025(6)
C17 0.0454(9) 0.0255(8) 0.0275(7) -0.0054(6) 0.0052(6) -0.0037(6)
C18 0.0302(7) 0.0250(7) 0.0260(7) -0.0018(6) 0.0047(5) -0.0008(6)
C19 0.0265(7) 0.0261(7) 0.0223(6) 0.0034(5) 0.0024(5) 0.0006(5)
C20 0.0278(7) 0.0292(8) 0.0337(8) 0.0023(6) 0.0012(6) 0.0042(6)
C21 0.0253(7) 0.0457(10) 0.0385(8) 0.0025(7) 0.0015(6) 0.0067(7)
C22 0.0328(8) 0.0494(10) 0.0325(8) 0.0174(7) 0.0018(6) 0.0003(7)
C23 0.0428(9) 0.0337(9) 0.0443(9) 0.0143(7) -0.0029(7) -0.0081(7)
C24 0.0321(8) 0.0277(8) 0.0406(8) 0.0038(6) -0.0007(6) -0.0051(6)
C25 0.0250(6) 0.0204(7) 0.0306(7) -0.0001(5) 0.0004(5) -0.0010(5)
C26 0.0309(7) 0.0274(8) 0.0301(7) 0.0001(6) 0.0017(6) -0.0010(6)
C27 0.0368(8) 0.0326(8) 0.0331(8) 0.0043(6) -0.0039(6) -0.0061(6)
C28 0.0367(8) 0.0307(8) 0.0485(10) -0.0040(7) -0.0100(7) -0.0081(7)
C29 0.0358(8) 0.0292(8) 0.0502(10) -0.0096(7) -0.0002(7) 0.0005(7)
C30 0.0317(7) 0.0280(8) 0.0343(8) -0.0053(6) 0.0022(6) 0.0020(6)
C31 0.0322(7) 0.0191(7) 0.0252(6) -0.0012(5) 0.0036(5) 0.0002(5)
C32 0.0365(8) 0.0297(8) 0.0285(7) 0.0002(6) 0.0012(6) -0.0015(6)
C33 0.0547(10) 0.0365(9) 0.0266(7) 0.0011(8) -0.0033(7) 0.0005(7)
C34 0.0655(12) 0.0356(9) 0.0258(7) -0.0020(8) 0.0118(7) -0.0004(7)
C35 0.0469(10) 0.0380(9) 0.0383(9) 0.0000(8) 0.0182(7) -0.0003(7)
C36 0.0347(8) 0.0332(8) 0.0316(8) 0.0014(6) 0.0072(6) 0.0011(6)
C37 0.0690(12) 0.0262(8) 0.0396(9) 0.0034(8) 0.0161(8) -0.0043(7)
C38 0.0618(11) 0.0378(9) 0.0260(7) 0.0032(8) 0.0071(7) -0.0050(7)
C39 0.0346(8) 0.0396(10) 0.0505(10) 0.0120(7) -0.0082(7) -0.0003(8)
C40 0.0218(7) 0.0516(11) 0.0540(10) -0.0054(7) -0.0001(7) -0.0013(8)
Co1 0.01897(9) 0.02004(10) 0.02051(9) 0.00010(7) 0.00147(6) -0.00072(7)
O1 0.0312(6) 0.0681(9) 0.0503(7) 0.0022(6) 0.0149(5) -0.0158(6)
O2 0.0350(6) 0.0497(7) 0.0301(6) 0.0051(5) -0.0059(4) -0.0082(5)
P1 0.02040(15) 0.01970(16) 0.01851(15) -0.00003(12) 0.00179(12) -0.00071(12)
P2 0.02156(16) 0.01971(17) 0.02289(16) -0.00094(13) 0.00256(13) -0.00041(13)
S1 0.02933(17) 0.02839(19) 0.02654(17) 0.00214(14) 0.00784(13) -0.00359(14)
S2 0.02106(16) 0.03158(19) 0.02882(17) 0.00215(13) -0.00186(13) -0.00197(14)

loop_
_atom_type_symbol
_atom_type_description
_atom_type_scat_dispersion_real
_atom_type_scat_dispersion_imag
_atom_type_scat_source
C C 0.0033 0.0016 'International Tables Vol C Tables 4.2.6.8 and 6.1.1.4'
H H 0.0000 0.0000 'International Tables Vol C Tables 4.2.6.8 and 6.1.1.4'
P P 0.1023 0.0942 'International Tables Vol C Tables 4.2.6.8 and 6.1.1.4'
Co Co 0.3494 0.9721 'International Tables Vol C Tables 4.2.6.8 and 6.1.1.4'
S S 0.1246 0.1234 'International Tables Vol C Tables 4.2.6.8 and 6.1.1.4'
O O 0.0106 0.0060 'International Tables Vol C Tables 4.2.6.8 and 6.1.1.4'

loop_
_geom_angle_atom_site_label_1
_geom_angle_atom_site_label_2
_geom_angle_atom_site_label_3
_geom_angle_site_symmetry_1
_geom_angle_site_symmetry_3
_geom_angle
_geom_angle_publ_flag
C2 C1 C6 . . 118.17(13) ?
C2 C1 P1 . . 124.47(11) ?
C6 C1 P1 . . 117.30(10) ?
C3 C2 C1 . . 120.40(14) ?
C3 C2 H2A . . 119.8 ?
C1 C2 H2A . . 119.8 ?
C4 C3 C2 . . 120.72(15) ?
C4 C3 H3A . . 119.6 ?
C2 C3 H3A . . 119.6 ?
C3 C4 C5 . . 119.47(14) ?
C3 C4 H4A . . 120.3 ?
C5 C4 H4A . . 120.3 ?
C4 C5 C6 . . 119.69(15) ?
C4 C5 H5A . . 120.2 ?
C6 C5 H5A . . 120.2 ?
C5 C6 C1 . . 121.37(14) ?
C5 C6 H6A . . 119.3 ?
C1 C6 H6A . . 119.3 ?
C8 C7 C12 . . 118.10(13) ?
C8 C7 P1 . . 121.25(10) ?
C12 C7 P1 . . 120.65(11) ?
C7 C8 C9 . . 121.37(13) ?
C7 C8 H8A . . 119.3 ?
C9 C8 H8A . . 119.3 ?
C10 C9 C8 . . 119.69(14) ?
C10 C9 H9A . . 120.2 ?
C8 C9 H9A . . 120.2 ?
C9 C10 C11 . . 119.89(14) ?
C9 C10 H10A . . 120.1 ?
C11 C10 H10A . . 120.1 ?
C10 C11 C12 . . 120.33(14) ?
C10 C11 H11A . . 119.8 ?
C12 C11 H11A . . 119.8 ?
C11 C12 C7 . . 120.52(14) ?
C11 C12 H12A . . 119.7 ?
C7 C12 H12A . . 119.7 ?
C14 C13 C18 . . 118.17(13) ?
C14 C13 P1 . . 124.44(11) ?
C18 C13 P1 . . 117.14(10) ?
C13 C14 C15 . . 120.67(14) ?
C13 C14 H14A . . 119.7 ?
C15 C14 H14A . . 119.7 ?
C16 C15 C14 . . 120.47(15) ?
C16 C15 H15A . . 119.8 ?
C14 C15 H15A . . 119.8 ?
C15 C16 C17 . . 119.50(14) ?
C15 C16 H16A . . 120.2 ?
C17 C16 H16A . . 120.2 ?
C16 C17 C18 . . 120.28(15) ?
C16 C17 H17A . . 119.9 ?
C18 C17 H17A . . 119.9 ?
C17 C18 C13 . . 120.90(14) ?
C17 C18 H18A . . 119.5 ?
C13 C18 H18A . . 119.5 ?
C20 C19 C24 . . 118.09(13) ?
C20 C19 P2 . . 120.81(11) ?
C24 C19 P2 . . 121.09(11) ?
C19 C20 C21 . . 120.89(14) ?
C19 C20 H20A . . 119.6 ?
C21 C20 H20A . . 119.6 ?
C22 C21 C20 . . 120.41(15) ?
C22 C21 H21A . . 119.8 ?
C20 C21 H21A . . 119.8 ?
C23 C22 C21 . . 119.20(14) ?
C23 C22 H22A . . 120.4 ?
C21 C22 H22A . . 120.4 ?
C22 C23 C24 . . 120.34(16) ?
C22 C23 H23A . . 119.8 ?
C24 C23 H23A . . 119.8 ?
C23 C24 C19 . . 121.05(15) ?
C23 C24 H24A . . 119.5 ?
C19 C24 H24A . . 119.5 ?
C26 C25 C30 . . 118.31(13) ?
C26 C25 P2 . . 115.77(11) ?
C30 C25 P2 . . 125.83(11) ?
C27 C26 C25 . . 120.88(14) ?
C27 C26 H26A . . 119.6 ?
C25 C26 H26A . . 119.6 ?
C28 C27 C26 . . 120.35(15) ?
C28 C27 H27A . . 119.8 ?
C26 C27 H27A . . 119.8 ?
C29 C28 C27 . . 119.41(15) ?
C29 C28 H28A . . 120.3 ?
C27 C28 H28A . . 120.3 ?
C28 C29 C30 . . 120.67(15) ?
C28 C29 H29A . . 119.7 ?
C30 C29 H29A . . 119.7 ?
C29 C30 C25 . . 120.36(15) ?
C29 C30 H30A . . 119.8 ?
C25 C30 H30A . . 119.8 ?
C36 C31 C32 . . 118.06(13) ?
C36 C31 P2 . . 119.27(11) ?
C32 C31 P2 . . 122.42(11) ?
C33 C32 C31 . . 120.86(14) ?
C33 C32 H32A . . 119.6 ?
C31 C32 H32A . . 119.6 ?
C34 C33 C32 . . 120.19(16) ?
C34 C33 H33A . . 119.9 ?
C32 C33 H33A . . 119.9 ?
C33 C34 C35 . . 119.70(14) ?
C33 C34 H34A . . 120.1 ?
C35 C34 H34A . . 120.1 ?
C34 C35 C36 . . 119.99(16) ?
C34 C35 H35A . . 120.0 ?
C36 C35 H35A . . 120.0 ?
C35 C36 C31 . . 121.12(15) ?
C35 C36 H36A . . 119.4 ?
C31 C36 H36A . . 119.4 ?
S1 C37 H37A . . 109.5 ?
S1 C37 H37B . . 109.5 ?
H37A C37 H37B . . 109.5 ?
S1 C37 H37C . . 109.5 ?
H37A C37 H37C . . 109.5 ?
H37B C37 H37C . . 109.5 ?
S1 C38 H38A . . 109.5 ?
S1 C38 H38B . . 109.5 ?
H38A C38 H38B . . 109.5 ?
S1 C38 H38C . . 109.5 ?
H38A C38 H38C . . 109.5 ?
H38B C38 H38C . . 109.5 ?
S2 C39 H39A . . 109.5 ?
S2 C39 H39B . . 109.5 ?
H39A C39 H39B . . 109.5 ?
S2 C39 H39C . . 109.5 ?
H39A C39 H39C . . 109.5 ?
H39B C39 H39C . . 109.5 ?
S2 C40 H40A . . 109.5 ?
S2 C40 H40B . . 109.5 ?
H40A C40 H40B . . 109.5 ?
S2 C40 H40C . . 109.5 ?
H40A C40 H40C . . 109.5 ?
H40B C40 H40C . . 109.5 ?
S1 Co1 S2 . . 97.289(15) ?
S1 Co1 P2 . . 113.785(15) ?
S2 Co1 P2 . . 103.285(15) ?
S1 Co1 P1 . . 118.569(16) ?
S2 Co1 P1 . . 99.515(15) ?
P2 Co1 P1 . . 118.725(15) ?
S1 Co1 H1 . . 85.2(7) ?
S2 Co1 H1 . . 176.8(7) ?
P2 Co1 H1 . . 73.8(7) ?
P1 Co1 H1 . . 80.9(7) ?
C13 P1 C7 . . 102.20(6) ?
C13 P1 C1 . . 102.05(6) ?
C7 P1 C1 . . 98.42(6) ?
C13 P1 Co1 . . 113.87(4) ?
C7 P1 Co1 . . 117.52(4) ?
C1 P1 Co1 . . 119.93(4) ?
C31 P2 C25 . . 102.13(7) ?
C31 P2 C19 . . 99.69(6) ?
C25 P2 C19 . . 97.94(6) ?
C31 P2 Co1 . . 112.92(5) ?
C25 P2 Co1 . . 122.09(5) ?
C19 P2 Co1 . . 118.51(5) ?
O1 S1 C37 . . 103.26(9) ?
O1 S1 C38 . . 105.24(8) ?
C37 S1 C38 . . 95.15(9) ?
O1 S1 Co1 . . 119.07(5) ?
C37 S1 Co1 . . 116.15(6) ?
C38 S1 Co1 . . 114.71(6) ?
O2 S2 C40 . . 105.56(8) ?
O2 S2 C39 . . 104.16(8) ?
C40 S2 C39 . . 97.12(9) ?
O2 S2 Co1 . . 121.43(5) ?
C40 S2 Co1 . . 112.03(6) ?
C39 S2 Co1 . . 113.48(6) ?

loop_
_geom_bond_atom_site_label_1
_geom_bond_atom_site_label_2
_geom_bond_site_symmetry_2
_geom_bond_distance
_geom_bond_publ_flag
C1 C2 . 1.3873(19) ?
C1 C6 . 1.392(2) ?
C1 P1 . 1.8489(14) ?
C2 C3 . 1.3850(16) ?
C2 H2A . 0.9500 ?
C3 C4 . 1.3808(17) ?
C3 H3A . 0.9500 ?
C4 C5 . 1.381(2) ?
C4 H4A . 0.9500 ?
C5 C6 . 1.384(2) ?
C5 H5A . 0.9500 ?
C6 H6A . 0.9500 ?
C7 C8 . 1.3879(19) ?
C7 C12 . 1.3963(19) ?
C7 P1 . 1.8477(13) ?
C8 C9 . 1.389(2) ?
C8 H8A . 0.9500 ?
C9 C10 . 1.378(2) ?
C9 H9A . 0.9500 ?
C10 C11 . 1.382(2) ?
C10 H10A . 0.9500 ?
C11 C12 . 1.387(2) ?
C11 H11A . 0.9500 ?
C12 H12A . 0.9500 ?
C13 C14 . 1.389(2) ?
C13 C18 . 1.397(2) ?
C13 P1 . 1.8449(14) ?
C14 C15 . 1.391(2) ?
C14 H14A . 0.9500 ?
C15 C16 . 1.378(2) ?
C15 H15A . 0.9500 ?
C16 C17 . 1.381(2) ?
C16 H16A . 0.9500 ?
C17 C18 . 1.384(2) ?
C17 H17A . 0.9500 ?
C18 H18A . 0.9500 ?
C19 C20 . 1.387(2) ?
C19 C24 . 1.391(2) ?
C19 P2 . 1.8559(14) ?
C20 C21 . 1.3873(16) ?
C20 H20A . 0.9500 ?
C21 C22 . 1.3831(17) ?
C21 H21A . 0.9500 ?
C22 C23 . 1.381(3) ?
C22 H22A . 0.9500 ?
C23 C24 . 1.385(2) ?
C23 H23A . 0.9500 ?
C24 H24A . 0.9500 ?
C25 C26 . 1.394(2) ?
C25 C30 . 1.395(2) ?
C25 P2 . 1.8464(14) ?
C26 C27 . 1.385(2) ?
C26 H26A . 0.9500 ?
C27 C28 . 1.381(2) ?
C27 H27A . 0.9500 ?
C28 C29 . 1.379(3) ?
C28 H28A . 0.9500 ?
C29 C30 . 1.390(2) ?
C29 H29A . 0.9500 ?
C30 H30A . 0.9500 ?
C31 C36 . 1.392(2) ?
C31 C32 . 1.392(2) ?
C31 P2 . 1.8431(14) ?
C32 C33 . 1.3853(16) ?
C32 H32A . 0.9500 ?
C33 C34 . 1.3811(18) ?
C33 H33A . 0.9500 ?
C34 C35 . 1.382(3) ?
C34 H34A . 0.9500 ?
C35 C36 . 1.383(2) ?
C35 H35A . 0.9500 ?
C36 H36A . 0.9500 ?
C37 S1 . 1.7967(17) ?
C37 H37A . 0.9800 ?
C37 H37B . 0.9800 ?
C37 H37C . 0.9800 ?
C38 S1 . 1.7995(17) ?
C38 H38A . 0.9800 ?
C38 H38B . 0.9800 ?
C38 H38C . 0.9800 ?
C39 S2 . 1.7958(17) ?
C39 H39A . 0.9800 ?
C39 H39B . 0.9800 ?
C39 H39C . 0.9800 ?
C40 S2 . 1.7881(17) ?
C40 H40A . 0.9800 ?
C40 H40B . 0.9800 ?
C40 H40C . 0.9800 ?
Co1 S1 . 2.1387(4) ?
Co1 S2 . 2.1507(4) ?
Co1 P2 . 2.1559(4) ?
Co1 P1 . 2.1823(4) ?
Co1 H1 . 1.405(18) ?
O1 S1 . 1.4891(12) ?
O2 S2 . 1.4837(11) ?

loop_
_geom_torsion_atom_site_label_1
_geom_torsion_atom_site_label_2
_geom_torsion_atom_site_label_3
_geom_torsion_atom_site_label_4
_geom_torsion_site_symmetry_1
_geom_torsion_site_symmetry_2
_geom_torsion_site_symmetry_3
_geom_torsion_site_symmetry_4
_geom_torsion
_geom_torsion_publ_flag
C6 C1 C2 C3 . . . . -3.8(2) ?
P1 C1 C2 C3 . . . . 173.25(13) ?
C1 C2 C3 C4 . . . . 0.4(3) ?
C2 C3 C4 C5 . . . . 2.8(3) ?
C3 C4 C5 C6 . . . . -2.5(3) ?
C4 C5 C6 C1 . . . . -1.0(3) ?
C2 C1 C6 C5 . . . . 4.1(2) ?
P1 C1 C6 C5 . . . . -173.17(13) ?
C12 C7 C8 C9 . . . . -1.6(2) ?
P1 C7 C8 C9 . . . . 178.77(11) ?
C7 C8 C9 C10 . . . . -1.4(2) ?
C8 C9 C10 C11 . . . . 2.9(2) ?
C9 C10 C11 C12 . . . . -1.2(2) ?
C10 C11 C12 C7 . . . . -1.8(2) ?
C8 C7 C12 C11 . . . . 3.2(2) ?
P1 C7 C12 C11 . . . . -177.15(11) ?
C18 C13 C14 C15 . . . . 0.2(2) ?
P1 C13 C14 C15 . . . . 174.30(12) ?
C13 C14 C15 C16 . . . . 0.6(2) ?
C14 C15 C16 C17 . . . . -0.5(2) ?
C15 C16 C17 C18 . . . . -0.4(2) ?
C16 C17 C18 C13 . . . . 1.2(2) ?
C14 C13 C18 C17 . . . . -1.1(2) ?
P1 C13 C18 C17 . . . . -175.62(11) ?
C24 C19 C20 C21 . . . . 1.2(2) ?
P2 C19 C20 C21 . . . . 179.90(12) ?
C19 C20 C21 C22 . . . . 0.0(2) ?
C20 C21 C22 C23 . . . . -1.1(2) ?
C21 C22 C23 C24 . . . . 1.0(3) ?
C22 C23 C24 C19 . . . . 0.2(3) ?
C20 C19 C24 C23 . . . . -1.4(2) ?
P2 C19 C24 C23 . . . . 179.98(13) ?
C30 C25 C26 C27 . . . . -0.5(2) ?
P2 C25 C26 C27 . . . . 176.40(12) ?
C25 C26 C27 C28 . . . . 1.6(2) ?
C26 C27 C28 C29 . . . . -1.4(2) ?
C27 C28 C29 C30 . . . . 0.1(3) ?
C28 C29 C30 C25 . . . . 1.0(3) ?
C26 C25 C30 C29 . . . . -0.8(2) ?
P2 C25 C30 C29 . . . . -177.34(12) ?
C36 C31 C32 C33 . . . . 1.1(2) ?
P2 C31 C32 C33 . . . . 175.39(12) ?
C31 C32 C33 C34 . . . . 1.4(3) ?
C32 C33 C34 C35 . . . . -2.1(3) ?
C33 C34 C35 C36 . . . . 0.4(3) ?
C34 C35 C36 C31 . . . . 2.2(3) ?
C32 C31 C36 C35 . . . . -2.9(2) ?
P2 C31 C36 C35 . . . . -177.33(13) ?
C14 C13 P1 C7 . . . . 10.10(14) ?
C18 C13 P1 C7 . . . . -175.78(11) ?
C14 C13 P1 C1 . . . . 111.59(13) ?
C18 C13 P1 C1 . . . . -74.28(12) ?
C14 C13 P1 Co1 . . . . -117.68(12) ?
C18 C13 P1 Co1 . . . . 56.44(12) ?
C8 C7 P1 C13 . . . . -120.84(12) ?
C12 C7 P1 C13 . . . . 59.52(12) ?
C8 C7 P1 C1 . . . . 134.81(12) ?
C12 C7 P1 C1 . . . . -44.83(12) ?
C8 C7 P1 Co1 . . . . 4.58(13) ?
C12 C7 P1 Co1 . . . . -175.07(10) ?
C2 C1 P1 C13 . . . . 15.96(14) ?
C6 C1 P1 C13 . . . . -166.97(12) ?
C2 C1 P1 C7 . . . . 120.44(13) ?
C6 C1 P1 C7 . . . . -62.49(12) ?
C2 C1 P1 Co1 . . . . -110.94(12) ?
C6 C1 P1 Co1 . . . . 66.13(12) ?
S1 Co1 P1 C13 . . . . 171.96(5) ?
S2 Co1 P1 C13 . . . . -84.28(5) ?
P2 Co1 P1 C13 . . . . 26.67(5) ?
S1 Co1 P1 C7 . . . . 52.55(5) ?
S2 Co1 P1 C7 . . . . 156.30(5) ?
P2 Co1 P1 C7 . . . . -92.75(5) ?
S1 Co1 P1 C1 . . . . -66.82(5) ?
S2 Co1 P1 C1 . . . . 36.93(5) ?
P2 Co1 P1 C1 . . . . 147.88(5) ?
C36 C31 P2 C25 . . . . -63.39(13) ?
C32 C31 P2 C25 . . . . 122.43(13) ?
C36 C31 P2 C19 . . . . -163.76(12) ?
C32 C31 P2 C19 . . . . 22.06(14) ?
C36 C31 P2 Co1 . . . . 69.52(13) ?
C32 C31 P2 Co1 . . . . -104.66(12) ?
C26 C25 P2 C31 . . . . -175.08(11) ?
C30 C25 P2 C31 . . . . 1.57(14) ?
C26 C25 P2 C19 . . . . -73.32(12) ?
C30 C25 P2 C19 . . . . 103.32(13) ?
C26 C25 P2 Co1 . . . . 57.69(12) ?
C30 C25 P2 Co1 . . . . -125.66(12) ?
C20 C19 P2 C31 . . . . -97.04(12) ?
C24 C19 P2 C31 . . . . 81.58(13) ?
C20 C19 P2 C25 . . . . 159.12(12) ?
C24 C19 P2 C25 . . . . -22.25(13) ?
C20 C19 P2 Co1 . . . . 25.80(13) ?
C24 C19 P2 Co1 . . . . -155.58(11) ?
S1 Co1 P2 C31 . . . . -12.08(5) ?
S2 Co1 P2 C31 . . . . -116.35(5) ?
P1 Co1 P2 C31 . . . . 134.80(5) ?
S1 Co1 P2 C25 . . . . 110.23(6) ?
S2 Co1 P2 C25 . . . . 5.96(6) ?
P1 Co1 P2 C25 . . . . -102.89(6) ?
S1 Co1 P2 C19 . . . . -128.03(5) ?
S2 Co1 P2 C19 . . . . 127.70(5) ?
P1 Co1 P2 C19 . . . . 18.85(5) ?
S2 Co1 S1 O1 . . . . 30.74(7) ?
P2 Co1 S1 O1 . . . . -77.29(7) ?
P1 Co1 S1 O1 . . . . 135.77(7) ?
S2 Co1 S1 C37 . . . . -93.69(8) ?
P2 Co1 S1 C37 . . . . 158.28(8) ?
P1 Co1 S1 C37 . . . . 11.35(8) ?
S2 Co1 S1 C38 . . . . 156.68(7) ?
P2 Co1 S1 C38 . . . . 48.64(7) ?
P1 Co1 S1 C38 . . . . -98.29(7) ?
S1 Co1 S2 O2 . . . . 170.37(6) ?
P2 Co1 S2 O2 . . . . -73.02(7) ?
P1 Co1 S2 O2 . . . . 49.69(7) ?
S1 Co1 S2 C40 . . . . -63.72(7) ?
P2 Co1 S2 C40 . . . . 52.90(7) ?
P1 Co1 S2 C40 . . . . 175.60(7) ?
S1 Co1 S2 C39 . . . . 45.04(7) ?
P2 Co1 S2 C39 . . . . 161.66(7) ?
P1 Co1 S2 C39 . . . . -75.64(7) ?
